data_2016184
loop_
_publ_author_name
'Yang, Hexiong'
'Li, Chen'
'Jenkins, Robert A.'
'Downs, Robert T.'
'Costin, Gelu'

_publ_section_title
;
 Kolbeckite, ScPO~4~&#x00B7;2H~2~O, isomorphous with metavariscite
;
_journal_coeditor_code FA3100
_journal_issue 10
_journal_name_full 'Acta Crystallographica Section C'
_journal_page_first i91
_journal_page_last i92
_journal_paper_doi 10.1107/S0108270107038036
_journal_volume 63
_journal_year 2007
_chemical_formula_analytical 'H4 O6 P Sc0.94 V0.03 Fe0.02 Al0.01'
_chemical_formula_iupac 'Sc P O4 , 2H2 O'
_chemical_formula_moiety 'H4 O6 P Sc'
_chemical_formula_sum 'H4 O6 P Sc'
_chemical_formula_weight 175.96
_chemical_name_common Kolbeckite
_chemical_name_systematic
;
scandium phosphate dihydrate
;
_space_group_IT_number 14
_symmetry_cell_setting monoclinic
_symmetry_space_group_name_Hall '-P 2yn'
_symmetry_space_group_name_H-M 'P 1 21/n 1'
_atom_sites_solution_hydrogens geom
_atom_sites_solution_primary direct
_atom_sites_solution_secondary difmap
_audit_creation_method SHELXL97
_cell_angle_alpha 90.00
_cell_angle_beta 90.502(5)
_cell_angle_gamma 90.00
_cell_formula_units_Z 4
_cell_length_a 5.4258(4)
_cell_length_b 10.2027(8)
_cell_length_c 8.9074(7)
_cell_measurement_reflns_used 2244
_cell_measurement_temperature 293(2)
_cell_measurement_theta_max 65.593
_cell_measurement_theta_min 6.072
_cell_volume 493.08(7)
_computing_cell_refinement 'SAINT (Bruker, 2005)'
_computing_data_collection 'APEX2 (Bruker, 2003)'
_computing_data_reduction SAINT
_computing_molecular_graphics 'XtalDraw (Downs & Hall-Wallace, 2003)'
_computing_publication_material 'SHELXTL (Bruker, 1997)'
_computing_structure_refinement 'SHELXL97 (Sheldrick, 1997)'
_computing_structure_solution 'SHELXS97 (Sheldrick, 1997)'
_diffrn_ambient_temperature 293(2)
_diffrn_measured_fraction_theta_full 0.994
_diffrn_measured_fraction_theta_max 0.994
_diffrn_measurement_device_type 'Bruker SMART CCD area-detector'
_diffrn_measurement_method '\f and \w'
_diffrn_radiation_monochromator graphite
_diffrn_radiation_source 'fine-focus sealed tube'
_diffrn_radiation_type MoK\a
_diffrn_radiation_wavelength 0.71073
_diffrn_reflns_av_R_equivalents 0.0420
_diffrn_reflns_av_sigmaI/netI 0.0364
_diffrn_reflns_limit_h_max 8
_diffrn_reflns_limit_h_min -8
_diffrn_reflns_limit_k_max 15
_diffrn_reflns_limit_k_min -15
_diffrn_reflns_limit_l_max 13
_diffrn_reflns_limit_l_min -13
_diffrn_reflns_number 8954
_diffrn_reflns_theta_full 33.02
_diffrn_reflns_theta_max 33.02
_diffrn_reflns_theta_min 2.00
_exptl_absorpt_coefficient_mu 1.758
_exptl_absorpt_correction_T_max 0.9018
_exptl_absorpt_correction_T_min 0.8868
_exptl_absorpt_correction_type multi-scan
_exptl_absorpt_process_details '(SADABS; Sheldrick, 2005)'
_exptl_crystal_colour green-yellow
_exptl_crystal_density_diffrn 2.370
_exptl_crystal_density_method 'not measured'
_exptl_crystal_description block
_exptl_crystal_F_000 352
_exptl_crystal_size_max 0.07
_exptl_crystal_size_mid 0.06
_exptl_crystal_size_min 0.06
_refine_diff_density_max 1.125
_refine_diff_density_min -1.208
_refine_ls_extinction_coef 0.007(5)
_refine_ls_extinction_expression Fc^*^=kFc[1+0.001xFc^2^\l^3^/sin(2\q)]^-1/4^
_refine_ls_extinction_method 'SHELXL97 (Sheldrick, 1997)'
_refine_ls_goodness_of_fit_ref 1.111
_refine_ls_hydrogen_treatment mixed
_refine_ls_matrix_type full
_refine_ls_number_parameters 90
_refine_ls_number_reflns 1858
_refine_ls_number_restraints 0
_refine_ls_restrained_S_all 1.111
_refine_ls_R_factor_all 0.0636
_refine_ls_R_factor_gt 0.0519
_refine_ls_shift/su_max 0.001
_refine_ls_shift/su_mean 0.000
_refine_ls_structure_factor_coef Fsqd
_refine_ls_weighting_details 'calc w = 1/[\s^2^(Fo^2^)+(0.0963P)^2^+1.2135P] where P=(Fo^2^+2Fc^2^)/3'
_refine_ls_weighting_scheme calc
_refine_ls_wR_factor_gt 0.1462
_refine_ls_wR_factor_ref 0.1676
_reflns_number_gt 1600
_reflns_number_total 1858
_reflns_threshold_expression I>2\s(I)
_cod_data_source_file fa3100.cif
_cod_data_source_block I
_cod_original_sg_symbol_H-M 'P 21/n'
_cod_database_code 2016184
_cod_database_fobs_code 2016184

loop_
_symmetry_equiv_pos_as_xyz
'x, y, z'
'-x+1/2, y+1/2, -z+1/2'
'-x, -y, -z'
'x-1/2, -y-1/2, z-1/2'

loop_
_atom_site_type_symbol
_atom_site_label
_atom_site_fract_x
_atom_site_fract_y
_atom_site_fract_z
_atom_site_U_iso_or_equiv
_atom_site_adp_type
_atom_site_calc_flag
_atom_site_refinement_flags
_atom_site_occupancy
Sc Sc1 0.41180(14) 0.33385(6) 0.29798(9) 0.01239(19) Uani d . 1
P P1 0.91347(18) 0.15360(9) 0.17940(11) 0.0121(2) Uani d . 1
O O1 1.1656(6) 0.1873(3) 0.2483(4) 0.0210(6) Uani d . 1
O O2 0.8938(7) 0.2064(3) 0.0202(4) 0.0253(7) Uani d . 1
O O3 0.7131(5) 0.2153(3) 0.2753(4) 0.0187(6) Uani d . 1
O O4 0.8864(5) 0.0043(3) 0.1816(4) 0.0172(5) Uani d . 1
O O5 0.1035(7) 0.4609(4) 0.2955(7) 0.0486(15) Uani d D 1
H H1A 0.154(16) 0.531(7) 0.278(10) 0.058 Uiso d D 1
H H1B -0.039(11) 0.465(8) 0.289(11) 0.058 Uiso d D 1
O O6 0.4277(10) 0.3663(5) 0.0562(4) 0.0416(10) Uani d D 1
H H2A 0.319(14) 0.342(8) -0.002(8) 0.050 Uiso d D 1
H H2B 0.548(16) 0.324(7) 0.033(10) 0.050 Uiso d D 1

loop_
_atom_site_aniso_label
_atom_site_aniso_U_11
_atom_site_aniso_U_22
_atom_site_aniso_U_33
_atom_site_aniso_U_12
_atom_site_aniso_U_13
_atom_site_aniso_U_23
Sc1 0.0104(3) 0.0108(3) 0.0160(3) 0.0001(2) 0.0003(2) -0.0006(2)
P1 0.0104(4) 0.0107(4) 0.0150(4) 0.0006(3) 0.0006(3) -0.0002(3)
O1 0.0120(12) 0.0151(13) 0.0357(18) -0.0005(10) -0.0042(11) -0.0058(12)
O2 0.0409(19) 0.0200(14) 0.0151(13) 0.0039(14) 0.0014(14) 0.0015(11)
O3 0.0164(13) 0.0182(13) 0.0216(14) 0.0048(10) 0.0047(10) 0.0006(11)
O4 0.0136(12) 0.0116(11) 0.0265(15) 0.0002(9) -0.0008(11) 0.0003(10)
O5 0.0131(14) 0.0149(15) 0.118(5) 0.0017(12) 0.003(2) 0.007(2)
O6 0.053(3) 0.054(3) 0.0180(17) -0.017(2) -0.0051(18) 0.0002(17)

loop_
_atom_type_symbol
_atom_type_description
_atom_type_scat_dispersion_real
_atom_type_scat_dispersion_imag
_atom_type_scat_source
O O 0.0106 0.0060 'International Tables Vol C Tables 4.2.6.8 and 6.1.1.4'
H H 0.0000 0.0000 'International Tables Vol C Tables 4.2.6.8 and 6.1.1.4'
P P 0.1023 0.0942 'International Tables Vol C Tables 4.2.6.8 and 6.1.1.4'
Sc Sc 0.2519 0.3716 'International Tables Vol C Tables 4.2.6.8 and 6.1.1.4'

loop_
_geom_angle_atom_site_label_1
_geom_angle_atom_site_label_2
_geom_angle_atom_site_label_3
_geom_angle_site_symmetry_1
_geom_angle_site_symmetry_3
_geom_angle
O2 Sc1 O3 4_566 . 91.27(14)
O2 Sc1 O1 4_566 1_455 91.51(15)
O3 Sc1 O1 . 1-455 93.85(13)
O2 Sc1 O4 4_566 2_655 96.60(14)
O3 Sc1 O4 . 2_655 94.77(12)
O1 Sc1 O4 1_455 2_655 168.02(13)
O2 Sc1 O5 4_566 . 95.1(2)
O3 Sc1 O5 . . 173.6(2)
O1 Sc1 O5 1_455 . 86.04(14)
O4 Sc1 O5 2_655 . 84.46(13)
O2 Sc1 O6 4_566 . 177.00(16)
O3 Sc1 O6 . . 87.36(18)
O1 Sc1 O6 1_455 . 85.92(16)
O4 Sc1 O6 2_655 . 86.18(16)
O5 Sc1 O6 . . 86.2(2)
O2 P1 O3 . . 109.38(19)
O2 P1 O4 . . 111.03(19)
O3 P1 O4 . . 109.56(17)
O2 P1 O1 . . 110.4(2)
O3 P1 O1 . . 108.74(19)
O4 P1 O1 . . 107.63(17)
H1A O5 H1B . . 106(8)
H2A O6 H2B . . 105(7)

loop_
_geom_bond_atom_site_label_1
_geom_bond_atom_site_label_2
_geom_bond_site_symmetry_2
_geom_bond_distance
Sc1 O2 4_566 2.025(3)
Sc1 O3 . 2.045(3)
Sc1 O1 1_455 2.051(3)
Sc1 O4 2_655 2.062(3)
Sc1 O5 . 2.116(4)
Sc1 O6 . 2.181(4)
P1 O2 . 1.519(3)
P1 O3 . 1.525(3)
P1 O4 . 1.531(3)
P1 O1 . 1.533(3)
O5 H1A . 0.78(6)
O5 H1B . 0.78(6)
O6 H2A . 0.82(5)
O6 H2B . 0.81(4)

loop_
_geom_hbond_atom_site_label_D
_geom_hbond_atom_site_label_H
_geom_hbond_atom_site_label_A
_geom_hbond_site_symmetry_A
_geom_hbond_distance_DH
_geom_hbond_distance_HA
_geom_hbond_distance_DA
_geom_hbond_angle_DHA
O5 H1A O1 2_655 0.78(6) 1.89(6) 2.658(5) 169(10)
O5 H1B O4 2 0.78(6) 1.95(6) 2.704(4) 165(10)
O6 H2A O3 4_565 0.81(5) 2.16(6) 2.874(5) 147(9)
O6 H2B O2 . 0.80(6) 2.27(6) 3.029(7) 168(9)
